data_4118591
loop_
_publ_author_name
'Omar K. Farha'
'Ibrahim Eryazici'
'Nak Cheon Jeong'
'Brad G. Hauser'
'Christopher E. Wilmer'
'Amy A. Sarjeant'
'Randall Q. Snurr'
'SonBinh T. Nguyen'
'A. \"Ozg\"ur Yazaydin'
'Joseph T. Hupp'

_publ_section_title
;
 Metal-Organic Framework Materials with Ultrahigh Surface Areas: Is the
 Sky the Limit?
;
_journal_name_full 'Journal of the American Chemical Society'
_journal_page_first 15016
_journal_page_last 15021
_journal_paper_doi 10.1021/ja3055639
_journal_volume 134
_journal_year 2012
_chemical_formula_moiety 'C26 H12 Cu O4 '
_chemical_formula_sum 'C26 H12 Cu O4'
_chemical_formula_weight 451.90
_chemical_name_systematic
; 
 ? 
;
_space_group_IT_number 225
_symmetry_cell_setting cubic
_symmetry_space_group_name_Hall '-F 4 2 3'
_symmetry_space_group_name_H-M 'F m -3 m'
_atom_sites_solution_hydrogens geom
_atom_sites_solution_primary isomor
_atom_sites_solution_secondary difmap
_audit_creation_method SHELXL-97
_cell_angle_alpha 90.00
_cell_angle_beta 90.00
_cell_angle_gamma 90.00
_cell_formula_units_Z 96
_cell_length_a 68.706(10)
_cell_length_b 68.706(10)
_cell_length_c 68.706(10)
_cell_measurement_reflns_used 6415
_cell_measurement_temperature 296(2)
_cell_measurement_theta_max 22.95
_cell_measurement_theta_min 2.13
_cell_volume 324328(8)
_computing_cell_refinement 'Bruker SAINT'
_computing_data_collection 'Bruker APEX2'
_computing_data_reduction 'Bruker SAINT'
_computing_molecular_graphics 'Bruker SHELXTL'
_computing_publication_material 'Bruker SHELXTL'
_computing_structure_refinement 'SHELXL-97 (Sheldrick, 2008)'
_computing_structure_solution 'SHELXS-97 (Sheldrick, 2008)'
_diffrn_ambient_temperature 296(2)
_diffrn_measured_fraction_theta_full 0.996
_diffrn_measured_fraction_theta_max 0.996
_diffrn_measurement_device_type 'Bruker APEX-II CCD'
_diffrn_measurement_method '\f and \w scans'
_diffrn_radiation_monochromator 'MX optics'
_diffrn_radiation_source microsource
_diffrn_radiation_type CuK\a
_diffrn_radiation_wavelength 1.54178
_diffrn_reflns_av_R_equivalents 0.3784
_diffrn_reflns_av_sigmaI/netI 0.1084
_diffrn_reflns_limit_h_max 34
_diffrn_reflns_limit_h_min -34
_diffrn_reflns_limit_k_max 34
_diffrn_reflns_limit_k_min -34
_diffrn_reflns_limit_l_max 33
_diffrn_reflns_limit_l_min -33
_diffrn_reflns_number 30319
_diffrn_reflns_theta_full 22.98
_diffrn_reflns_theta_max 22.98
_diffrn_reflns_theta_min 1.29
_exptl_absorpt_coefficient_mu 0.267
_exptl_absorpt_correction_T_max 0.7448
_exptl_absorpt_correction_T_min 0.0873
_exptl_absorpt_correction_type multi-scan
_exptl_absorpt_process_details 'SADABS, (Bruker)'
_exptl_crystal_colour blue
_exptl_crystal_density_diffrn 0.222
_exptl_crystal_description block
_exptl_crystal_F_000 21984
_exptl_crystal_size_max 0.37
_exptl_crystal_size_mid 0.26
_exptl_crystal_size_min 0.12
_platon_squeeze_details
;
 Diffuse, disordered solvent molecules could not be adequately modeled.  The
 bypass procedure in Platon (Spek, 1990) was used to remove the electronic
 contribution from these solvents. The total potential solvent accessible void
 volume was 288994.7\A^3^ and the electron count/cell = 69820. As the exact
 solvent content is not known, the reported formula reflects only the atoms
 used in the refinement.
;
_refine_diff_density_max 0.180
_refine_diff_density_min -0.184
_refine_diff_density_rms 0.026
_refine_ls_extinction_method none
_refine_ls_goodness_of_fit_ref 1.320
_refine_ls_hydrogen_treatment constr
_refine_ls_matrix_type full
_refine_ls_number_parameters 162
_refine_ls_number_reflns 1163
_refine_ls_number_restraints 197
_refine_ls_restrained_S_all 1.224
_refine_ls_R_factor_all 0.2099
_refine_ls_R_factor_gt 0.1375
_refine_ls_shift/su_max 0.000
_refine_ls_shift/su_mean 0.000
_refine_ls_structure_factor_coef Fsqd
_refine_ls_weighting_details 'calc w=1/[\s^2^(Fo^2^)+(0.1528P)^2^+0.0000P] where P=(Fo^2^+2Fc^2^)/3'
_refine_ls_weighting_scheme calc
_refine_ls_wR_factor_gt 0.3233
_refine_ls_wR_factor_ref 0.3728
_reflns_number_gt 704
_reflns_number_total 1163
_reflns_threshold_expression >2sigma(I)
_cod_data_source_file ja3055639_si_003.cif
_cod_data_source_block n1026
_cod_original_cell_volume 324333(79)
_cod_original_sg_symbol_Hall '-F 4 2 3 '
_cod_database_code 4118591

loop_
_symmetry_equiv_pos_as_xyz
'x, y, z'
'-x, -y, z'
'-x, y, -z'
'x, -y, -z'
'z, x, y'
'z, -x, -y'
'-z, -x, y'
'-z, x, -y'
'y, z, x'
'-y, z, -x'
'y, -z, -x'
'-y, -z, x'
'y, x, -z'
'-y, -x, -z'
'y, -x, z'
'-y, x, z'
'x, z, -y'
'-x, z, y'
'-x, -z, -y'
'x, -z, y'
'z, y, -x'
'z, -y, x'
'-z, y, x'
'-z, -y, -x'
'x, y+1/2, z+1/2'
'-x, -y+1/2, z+1/2'
'-x, y+1/2, -z+1/2'
'x, -y+1/2, -z+1/2'
'z, x+1/2, y+1/2'
'z, -x+1/2, -y+1/2'
'-z, -x+1/2, y+1/2'
'-z, x+1/2, -y+1/2'
'y, z+1/2, x+1/2'
'-y, z+1/2, -x+1/2'
'y, -z+1/2, -x+1/2'
'-y, -z+1/2, x+1/2'
'y, x+1/2, -z+1/2'
'-y, -x+1/2, -z+1/2'
'y, -x+1/2, z+1/2'
'-y, x+1/2, z+1/2'
'x, z+1/2, -y+1/2'
'-x, z+1/2, y+1/2'
'-x, -z+1/2, -y+1/2'
'x, -z+1/2, y+1/2'
'z, y+1/2, -x+1/2'
'z, -y+1/2, x+1/2'
'-z, y+1/2, x+1/2'
'-z, -y+1/2, -x+1/2'
'x+1/2, y, z+1/2'
'-x+1/2, -y, z+1/2'
'-x+1/2, y, -z+1/2'
'x+1/2, -y, -z+1/2'
'z+1/2, x, y+1/2'
'z+1/2, -x, -y+1/2'
'-z+1/2, -x, y+1/2'
'-z+1/2, x, -y+1/2'
'y+1/2, z, x+1/2'
'-y+1/2, z, -x+1/2'
'y+1/2, -z, -x+1/2'
'-y+1/2, -z, x+1/2'
'y+1/2, x, -z+1/2'
'-y+1/2, -x, -z+1/2'
'y+1/2, -x, z+1/2'
'-y+1/2, x, z+1/2'
'x+1/2, z, -y+1/2'
'-x+1/2, z, y+1/2'
'-x+1/2, -z, -y+1/2'
'x+1/2, -z, y+1/2'
'z+1/2, y, -x+1/2'
'z+1/2, -y, x+1/2'
'-z+1/2, y, x+1/2'
'-z+1/2, -y, -x+1/2'
'x+1/2, y+1/2, z'
'-x+1/2, -y+1/2, z'
'-x+1/2, y+1/2, -z'
'x+1/2, -y+1/2, -z'
'z+1/2, x+1/2, y'
'z+1/2, -x+1/2, -y'
'-z+1/2, -x+1/2, y'
'-z+1/2, x+1/2, -y'
'y+1/2, z+1/2, x'
'-y+1/2, z+1/2, -x'
'y+1/2, -z+1/2, -x'
'-y+1/2, -z+1/2, x'
'y+1/2, x+1/2, -z'
'-y+1/2, -x+1/2, -z'
'y+1/2, -x+1/2, z'
'-y+1/2, x+1/2, z'
'x+1/2, z+1/2, -y'
'-x+1/2, z+1/2, y'
'-x+1/2, -z+1/2, -y'
'x+1/2, -z+1/2, y'
'z+1/2, y+1/2, -x'
'z+1/2, -y+1/2, x'
'-z+1/2, y+1/2, x'
'-z+1/2, -y+1/2, -x'
'-x, -y, -z'
'x, y, -z'
'x, -y, z'
'-x, y, z'
'-z, -x, -y'
'-z, x, y'
'z, x, -y'
'z, -x, y'
'-y, -z, -x'
'y, -z, x'
'-y, z, x'
'y, z, -x'
'-y, -x, z'
'y, x, z'
'-y, x, -z'
'y, -x, -z'
'-x, -z, y'
'x, -z, -y'
'x, z, y'
'-x, z, -y'
'-z, -y, x'
'-z, y, -x'
'z, -y, -x'
'z, y, x'
'-x, -y+1/2, -z+1/2'
'x, y+1/2, -z+1/2'
'x, -y+1/2, z+1/2'
'-x, y+1/2, z+1/2'
'-z, -x+1/2, -y+1/2'
'-z, x+1/2, y+1/2'
'z, x+1/2, -y+1/2'
'z, -x+1/2, y+1/2'
'-y, -z+1/2, -x+1/2'
'y, -z+1/2, x+1/2'
'-y, z+1/2, x+1/2'
'y, z+1/2, -x+1/2'
'-y, -x+1/2, z+1/2'
'y, x+1/2, z+1/2'
'-y, x+1/2, -z+1/2'
'y, -x+1/2, -z+1/2'
'-x, -z+1/2, y+1/2'
'x, -z+1/2, -y+1/2'
'x, z+1/2, y+1/2'
'-x, z+1/2, -y+1/2'
'-z, -y+1/2, x+1/2'
'-z, y+1/2, -x+1/2'
'z, -y+1/2, -x+1/2'
'z, y+1/2, x+1/2'
'-x+1/2, -y, -z+1/2'
'x+1/2, y, -z+1/2'
'x+1/2, -y, z+1/2'
'-x+1/2, y, z+1/2'
'-z+1/2, -x, -y+1/2'
'-z+1/2, x, y+1/2'
'z+1/2, x, -y+1/2'
'z+1/2, -x, y+1/2'
'-y+1/2, -z, -x+1/2'
'y+1/2, -z, x+1/2'
'-y+1/2, z, x+1/2'
'y+1/2, z, -x+1/2'
'-y+1/2, -x, z+1/2'
'y+1/2, x, z+1/2'
'-y+1/2, x, -z+1/2'
'y+1/2, -x, -z+1/2'
'-x+1/2, -z, y+1/2'
'x+1/2, -z, -y+1/2'
'x+1/2, z, y+1/2'
'-x+1/2, z, -y+1/2'
'-z+1/2, -y, x+1/2'
'-z+1/2, y, -x+1/2'
'z+1/2, -y, -x+1/2'
'z+1/2, y, x+1/2'
'-x+1/2, -y+1/2, -z'
'x+1/2, y+1/2, -z'
'x+1/2, -y+1/2, z'
'-x+1/2, y+1/2, z'
'-z+1/2, -x+1/2, -y'
'-z+1/2, x+1/2, y'
'z+1/2, x+1/2, -y'
'z+1/2, -x+1/2, y'
'-y+1/2, -z+1/2, -x'
'y+1/2, -z+1/2, x'
'-y+1/2, z+1/2, x'
'y+1/2, z+1/2, -x'
'-y+1/2, -x+1/2, z'
'y+1/2, x+1/2, z'
'-y+1/2, x+1/2, -z'
'y+1/2, -x+1/2, -z'
'-x+1/2, -z+1/2, y'
'x+1/2, -z+1/2, -y'
'x+1/2, z+1/2, y'
'-x+1/2, z+1/2, -y'
'-z+1/2, -y+1/2, x'
'-z+1/2, y+1/2, -x'
'z+1/2, -y+1/2, -x'
'z+1/2, y+1/2, x'

loop_
_atom_site_label
_atom_site_type_symbol
_atom_site_fract_x
_atom_site_fract_y
_atom_site_fract_z
_atom_site_U_iso_or_equiv
_atom_site_adp_type
_atom_site_occupancy
_atom_site_symmetry_multiplicity
_atom_site_calc_flag
_atom_site_refinement_flags
Cu1 Cu 0.39660(12) 0.60340(12) 0.5000 0.196(6) Uani 1 4 d SDU
Cu2 Cu 0.41788(12) 0.58212(12) 0.5000 0.196(5) Uani 1 4 d SDU
O1 O 0.3818(3) 0.5931(4) 0.5174(3) 0.211(6) Uani 1 1 d DU
O2 O 0.4051(4) 0.5695(3) 0.5174(3) 0.211(6) Uani 1 1 d DU
C1 C 0.3900(4) 0.5779(4) 0.5254(5) 0.210(6) Uani 1 1 d DU
C2 C 0.3798(5) 0.5648(4) 0.5389(5) 0.202(6) Uani 1 1 d DU
C3 C 0.3866(7) 0.5493(5) 0.5493(5) 0.201(8) Uani 1 2 d SDU
H3 H 0.3986 0.5448 0.5448 0.241 Uiso 1 2 calc SR
C4 C 0.3631(4) 0.5707(5) 0.5480(5) 0.201(7) Uani 1 1 d DU
H4 H 0.3583 0.5825 0.5435 0.242 Uiso 1 1 calc R
C5 C 0.3520(8) 0.5625(6) 0.5625(6) 0.202(7) Uani 1 2 d SDU
C6 C 0.3336(8) 0.5692(6) 0.5692(6) 0.204(7) Uani 1 2 d SDU
C7 C 0.3179(8) 0.5744(6) 0.5744(6) 0.207(8) Uani 1 2 d SDU
C8 C 0.3015(8) 0.5833(6) 0.5833(6) 0.211(8) Uani 1 2 d SDU
C9 C 0.2963(5) 0.6002(4) 0.5742(5) 0.214(8) Uani 1 1 d DU
H9 H 0.3034 0.6065 0.5644 0.257 Uiso 1 1 calc R
C10 C 0.2790(4) 0.6063(5) 0.5818(5) 0.221(8) Uani 1 1 d DU
H10 H 0.2733 0.6175 0.5768 0.265 Uiso 1 1 calc R
C11 C 0.2700(8) 0.5965(6) 0.5965(6) 0.228(8) Uani 1 2 d SDU
C12 C 0.2518(9) 0.6033(5) 0.6033(5) 0.236(9) Uani 1 2 d SDU
C13 C 0.2386(8) 0.6114(6) 0.6114(6) 0.239(9) Uani 1 2 d SDU
C14 C 0.2196(8) 0.6171(6) 0.6171(6) 0.241(9) Uani 1 2 d SDU
C15 C 0.2103(5) 0.6340(5) 0.6126(5) 0.241(9) Uani 1 1 d DU
H15 H 0.2170 0.6423 0.6042 0.290 Uiso 1 1 calc R
C16 C 0.1926(5) 0.6407(5) 0.6186(5) 0.241(9) Uani 1 1 d DU
H16 H 0.1874 0.6512 0.6118 0.289 Uiso 1 1 calc R
C17 C 0.1817(8) 0.6336(6) 0.6336(6) 0.239(10) Uani 1 2 d SDU
C18 C 0.1634(8) 0.6403(7) 0.6403(7) 0.237(10) Uani 1 2 d SDU
C19 C 0.1549(6) 0.6299(7) 0.6549(6) 0.238(11) Uani 1 2 d SDU
H19 H 0.1586 0.6174 0.6586 0.285 Uiso 1 2 calc SR

loop_
_atom_site_aniso_label
_atom_site_aniso_U_11
_atom_site_aniso_U_22
_atom_site_aniso_U_33
_atom_site_aniso_U_23
_atom_site_aniso_U_13
_atom_site_aniso_U_12
Cu1 0.235(11) 0.235(11) 0.116(18) 0.000 0.000 0.001(11)
Cu2 0.209(11) 0.209(11) 0.169(18) 0.000 0.000 -0.025(11)
O1 0.263(15) 0.189(13) 0.181(15) 0.007(9) 0.039(9) 0.003(9)
O2 0.253(16) 0.200(12) 0.181(15) -0.003(9) 0.044(9) 0.002(9)
C1 0.255(15) 0.192(11) 0.182(12) 0.003(8) 0.038(7) 0.010(8)
C2 0.241(15) 0.182(11) 0.182(11) 0.005(9) 0.038(8) 0.025(8)
C3 0.237(18) 0.183(11) 0.183(11) 0.001(10) 0.030(9) 0.030(9)
C4 0.243(16) 0.179(11) 0.183(12) 0.007(11) 0.038(8) 0.031(9)
C5 0.241(16) 0.183(10) 0.183(10) 0.009(12) 0.039(8) 0.039(8)
C6 0.241(16) 0.186(11) 0.186(11) 0.011(13) 0.040(8) 0.040(8)
C7 0.242(16) 0.189(11) 0.189(11) 0.015(13) 0.042(9) 0.042(9)
C8 0.242(16) 0.195(11) 0.195(11) 0.018(13) 0.044(8) 0.044(8)
C9 0.242(16) 0.200(12) 0.200(12) 0.022(13) 0.045(10) 0.050(9)
C10 0.247(16) 0.208(12) 0.208(13) 0.025(13) 0.051(10) 0.054(9)
C11 0.250(17) 0.217(11) 0.217(11) 0.029(13) 0.059(9) 0.059(9)
C12 0.252(16) 0.227(11) 0.227(11) 0.033(14) 0.063(9) 0.063(9)
C13 0.253(16) 0.232(11) 0.232(11) 0.040(14) 0.067(9) 0.067(9)
C14 0.252(16) 0.235(11) 0.235(11) 0.045(14) 0.068(9) 0.068(9)
C15 0.250(15) 0.238(12) 0.237(13) 0.048(13) 0.069(10) 0.068(9)
C16 0.247(14) 0.238(12) 0.237(12) 0.049(12) 0.069(10) 0.066(9)
C17 0.244(14) 0.237(11) 0.237(11) 0.053(12) 0.065(9) 0.065(9)
C18 0.240(13) 0.236(11) 0.236(11) 0.057(11) 0.063(9) 0.063(9)
C19 0.239(12) 0.235(15) 0.239(12) 0.060(11) 0.061(11) 0.060(11)

loop_
_atom_type_symbol
_atom_type_description
_atom_type_scat_dispersion_real
_atom_type_scat_dispersion_imag
_atom_type_scat_source
C C 0.0181 0.0091 'International Tables Vol C Tables 4.2.6.8 and 6.1.1.4'
H H 0.0000 0.0000 'International Tables Vol C Tables 4.2.6.8 and 6.1.1.4'
O O 0.0492 0.0322 'International Tables Vol C Tables 4.2.6.8 and 6.1.1.4'
Cu Cu -1.9646 0.5888 'International Tables Vol C Tables 4.2.6.8 and 6.1.1.4'

loop_
_geom_angle_atom_site_label_1
_geom_angle_atom_site_label_2
_geom_angle_atom_site_label_3
_geom_angle
_geom_angle_site_symmetry_1
_geom_angle_site_symmetry_3
O1 Cu1 O1 90.1(19) . 109_665
O1 Cu1 O1 88.0(19) . 98_556
O1 Cu1 O1 165(2) 109_665 98_556
O1 Cu1 O1 165(2) . 14_666
O1 Cu1 O1 88.0(19) 109_665 14_666
O1 Cu1 O1 90.1(19) 98_556 14_666
O1 Cu1 Cu2 97.4(10) . .
O1 Cu1 Cu2 97.4(10) 109_665 .
O1 Cu1 Cu2 97.4(10) 98_556 .
O1 Cu1 Cu2 97.4(10) 14_666 .
O1 Cu1 C1 95.2(11) . 98_556
O1 Cu1 C1 165.4(15) 109_665 98_556
O1 Cu1 C1 29.1(8) 98_556 98_556
O1 Cu1 C1 90.2(12) 14_666 98_556
Cu2 Cu1 C1 68.5(6) . 98_556
O1 Cu1 C1 90.2(12) . 109_665
O1 Cu1 C1 29.1(8) 109_665 109_665
O1 Cu1 C1 165.4(15) 98_556 109_665
O1 Cu1 C1 95.2(11) 14_666 109_665
Cu2 Cu1 C1 68.5(6) . 109_665
C1 Cu1 C1 137.0(13) 98_556 109_665
O1 Cu1 C1 165.4(15) . 14_666
O1 Cu1 C1 95.2(11) 109_665 14_666
O1 Cu1 C1 90.2(12) 98_556 14_666
O1 Cu1 C1 29.1(8) 14_666 14_666
Cu2 Cu1 C1 68.5(6) . 14_666
C1 Cu1 C1 76.7(19) 98_556 14_666
C1 Cu1 C1 87.8(18) 109_665 14_666
O1 Cu1 C1 29.1(8) . .
O1 Cu1 C1 90.2(12) 109_665 .
O1 Cu1 C1 95.2(11) 98_556 .
O1 Cu1 C1 165.4(15) 14_666 .
Cu2 Cu1 C1 68.5(6) . .
C1 Cu1 C1 87.8(18) 98_556 .
C1 Cu1 C1 76.7(19) 109_665 .
C1 Cu1 C1 137.0(13) 14_666 .
O2 Cu2 O2 92(2) . 109_665
O2 Cu2 O2 88(2) . 98_556
O2 Cu2 O2 179(2) 109_665 98_556
O2 Cu2 O2 179(2) . 14_666
O2 Cu2 O2 88(2) 109_665 14_666
O2 Cu2 O2 92(2) 98_556 14_666
O2 Cu2 Cu1 89.6(10) . .
O2 Cu2 Cu1 89.6(10) 109_665 .
O2 Cu2 Cu1 89.6(10) 98_556 .
O2 Cu2 Cu1 89.6(10) 14_666 .
C1 O1 Cu1 111(2) . .
C1 O2 Cu2 118(2) . .
O2 C1 O1 121(3) . .
O2 C1 C2 112(2) . .
O1 C1 C2 123.0(19) . .
O2 C1 Cu1 82.8(17) . .
C2 C1 Cu1 162(2) . .
C3 C2 C4 106(3) . .
C3 C2 C1 130(3) . .
C4 C2 C1 121(2) . .
C2 C3 C2 134(5) 115 .
C2 C3 H3 113.0 115 .
C2 C3 H3 113.0 . .
C2 C4 C5 132(4) . .
C2 C4 H4 113.8 . .
C5 C4 H4 113.8 . .
C4 C5 C4 107(5) 115 .
C4 C5 C6 127(2) 115 .
C4 C5 C6 127(2) . .
C7 C6 C5 178(9) . .
C6 C7 C8 168(8) . .
C9 C8 C9 135(5) 115 .
C9 C8 C7 112(3) 115 .
C9 C8 C7 112(3) . .
C10 C9 C8 108(4) . .
C10 C9 H9 125.9 . .
C8 C9 H9 125.9 . .
C9 C10 C11 122(4) . .
C9 C10 H10 119.0 . .
C11 C10 H10 119.0 . .
C10 C11 C10 122(5) 115 .
C10 C11 C12 119(3) 115 .
C10 C11 C12 119(3) . .
C13 C12 C11 167(8) . .
C12 C13 C14 162(8) . .
C15 C14 C15 100(4) 115 .
C15 C14 C13 127(3) 115 .
C15 C14 C13 127(3) . .
C16 C15 C14 130(4) . .
C16 C15 H15 115.2 . .
C14 C15 H15 115.2 . .
C15 C16 C17 127(4) . .
C15 C16 H16 116.7 . .
C17 C16 H16 116.7 . .
C16 C17 C16 104(5) 115 .
C16 C17 C18 128(2) 115 .
C16 C17 C18 128(2) . .
C19 C18 C19 126(7) . 77_455
C19 C18 C17 117(4) . .
C19 C18 C17 117(4) 77_455 .
C18 C19 C18 111(7) . 57_455
C18 C19 H19 124.6 . .
C18 C19 H19 124.6 57_455 .

loop_
_geom_bond_atom_site_label_1
_geom_bond_atom_site_label_2
_geom_bond_distance
_geom_bond_site_symmetry_2
Cu1 O1 1.720(9) .
Cu1 O1 1.720(9) 109_665
Cu1 O1 1.720(9) 98_556
Cu1 O1 1.720(9) 14_666
Cu1 Cu2 2.067(8) .
Cu1 C1 2.51(3) 98_556
Cu1 C1 2.51(3) 109_665
Cu1 C1 2.51(3) 14_666
Cu1 C1 2.51(3) .
Cu2 O2 1.720(9) .
Cu2 O2 1.720(9) 109_665
Cu2 O2 1.720(9) 98_556
Cu2 O2 1.720(9) 14_666
O1 C1 1.312(10) .
O2 C1 1.300(10) .
C1 C2 1.475(10) .
C2 C3 1.365(10) .
C2 C4 1.367(10) .
C3 C2 1.365(10) 115
C3 H3 0.9300 .
C4 C5 1.372(10) .
C4 H4 0.9300 .
C5 C4 1.372(10) 115
C5 C6 1.419(10) .
C6 C7 1.196(10) .
C7 C8 1.420(10) .
C8 C9 1.370(9) 115
C8 C9 1.370(9) .
C9 C10 1.363(10) .
C9 H9 0.9300 .
C10 C11 1.366(9) .
C10 H10 0.9300 .
C11 C10 1.366(10) 115
C11 C12 1.417(10) .
C12 C13 1.199(10) .
C13 C14 1.417(10) .
C14 C15 1.365(10) 115
C14 C15 1.365(10) .
C15 C16 1.363(9) .
C15 H15 0.9300 .
C16 C17 1.364(10) .
C16 H16 0.9300 .
C17 C16 1.364(10) 115
C17 C18 1.417(10) .
C18 C19 1.365(9) .
C18 C19 1.365(9) 77_455
C19 C18 1.365(9) 57_455
C19 H19 0.9300 .

loop_
_geom_torsion_atom_site_label_1
_geom_torsion_atom_site_label_2
_geom_torsion_atom_site_label_3
_geom_torsion_atom_site_label_4
_geom_torsion
_geom_torsion_site_symmetry_1
_geom_torsion_site_symmetry_4
O1 Cu1 Cu2 O2 0.3(15) . .
O1 Cu1 Cu2 O2 91.4(14) 109_665 .
O1 Cu1 Cu2 O2 -88.6(14) 98_556 .
O1 Cu1 Cu2 O2 -179.7(15) 14_666 .
C1 Cu1 Cu2 O2 -92.3(11) 98_556 .
C1 Cu1 Cu2 O2 87.7(11) 109_665 .
C1 Cu1 Cu2 O2 -176.0(17) 14_666 .
C1 Cu1 Cu2 O2 4.0(17) . .
O1 Cu1 Cu2 O2 -91.4(14) . 109_665
O1 Cu1 Cu2 O2 -0.3(15) 109_665 109_665
O1 Cu1 Cu2 O2 179.7(15) 98_556 109_665
O1 Cu1 Cu2 O2 88.6(14) 14_666 109_665
C1 Cu1 Cu2 O2 176.0(17) 98_556 109_665
C1 Cu1 Cu2 O2 -4.0(17) 109_665 109_665
C1 Cu1 Cu2 O2 92.4(11) 14_666 109_665
C1 Cu1 Cu2 O2 -87.6(11) . 109_665
O1 Cu1 Cu2 O2 88.6(14) . 98_556
O1 Cu1 Cu2 O2 179.7(15) 109_665 98_556
O1 Cu1 Cu2 O2 -0.3(15) 98_556 98_556
O1 Cu1 Cu2 O2 -91.4(14) 14_666 98_556
C1 Cu1 Cu2 O2 -4.0(17) 98_556 98_556
C1 Cu1 Cu2 O2 176.0(17) 109_665 98_556
C1 Cu1 Cu2 O2 -87.6(11) 14_666 98_556
C1 Cu1 Cu2 O2 92.4(11) . 98_556
O1 Cu1 Cu2 O2 -179.7(15) . 14_666
O1 Cu1 Cu2 O2 -88.6(14) 109_665 14_666
O1 Cu1 Cu2 O2 91.4(14) 98_556 14_666
O1 Cu1 Cu2 O2 0.3(15) 14_666 14_666
C1 Cu1 Cu2 O2 87.6(11) 98_556 14_666
C1 Cu1 Cu2 O2 -92.4(11) 109_665 14_666
C1 Cu1 Cu2 O2 4.0(17) 14_666 14_666
C1 Cu1 Cu2 O2 -176.0(17) . 14_666
O1 Cu1 O1 C1 -90(3) 109_665 .
O1 Cu1 O1 C1 104(3) 98_556 .
O1 Cu1 O1 C1 -173(3) 14_666 .
Cu2 Cu1 O1 C1 7(3) . .
C1 Cu1 O1 C1 76(3) 98_556 .
C1 Cu1 O1 C1 -61(3) 109_665 .
C1 Cu1 O1 C1 21(9) 14_666 .
O2 Cu2 O2 C1 81(4) 109_665 .
O2 Cu2 O2 C1 -98(4) 98_556 .
Cu1 Cu2 O2 C1 -8(4) . .
Cu2 O2 C1 O1 16(6) . .
Cu2 O2 C1 C2 176(2) . .
Cu2 O2 C1 Cu1 7(3) . .
Cu1 O1 C1 O2 -15(6) . .
Cu1 O1 C1 C2 -172(3) . .
O1 Cu1 C1 O2 167(5) . .
O1 Cu1 C1 O2 -103(3) 109_665 .
O1 Cu1 C1 O2 91(3) 98_556 .
O1 Cu1 C1 O2 -20(8) 14_666 .
Cu2 Cu1 C1 O2 -5(2) . .
C1 Cu1 C1 O2 62(3) 98_556 .
C1 Cu1 C1 O2 -77(3) 109_665 .
C1 Cu1 C1 O2 -5(2) 14_666 .
O1 Cu1 C1 O1 90(3) 109_665 .
O1 Cu1 C1 O1 -77(3) 98_556 .
O1 Cu1 C1 O1 173(3) 14_666 .
Cu2 Cu1 C1 O1 -172(3) . .
C1 Cu1 C1 O1 -105(3) 98_556 .
C1 Cu1 C1 O1 116(3) 109_665 .
C1 Cu1 C1 O1 -172(3) 14_666 .
O1 Cu1 C1 C2 22(8) . .
O1 Cu1 C1 C2 111(10) 109_665 .
O1 Cu1 C1 C2 -55(10) 98_556 .
O1 Cu1 C1 C2 -166(7) 14_666 .
Cu2 Cu1 C1 C2 -151(10) . .
C1 Cu1 C1 C2 -83(10) 98_556 .
C1 Cu1 C1 C2 137(10) 109_665 .
C1 Cu1 C1 C2 -151(10) 14_666 .
O2 C1 C2 C3 26(8) . .
O1 C1 C2 C3 -175(4) . .
Cu1 C1 C2 C3 169(6) . .
O2 C1 C2 C4 -177(3) . .
O1 C1 C2 C4 -18(8) . .
Cu1 C1 C2 C4 -34(13) . .
C4 C2 C3 C2 5(10) . 115
C1 C2 C3 C2 164(4) . 115
C3 C2 C4 C5 -10(8) . .
C1 C2 C4 C5 -172(5) . .
C2 C4 C5 C4 14(10) . 115
C2 C4 C5 C6 -172(5) . .
C6 C7 C8 C9 -86(5) . 115
C6 C7 C8 C9 86(5) . .
C9 C8 C9 C10 -19(11) 115 .
C7 C8 C9 C10 172(4) . .
C8 C9 C10 C11 2(8) . .
C9 C10 C11 C10 10(11) . 115
C9 C10 C11 C12 -178(4) . .
C10 C11 C12 C13 86(6) 115 .
C10 C11 C12 C13 -86(6) . .
C11 C12 C13 C14 180.0(13) . .
C12 C13 C14 C15 107(6) . 115
C12 C13 C14 C15 -107(6) . .
C15 C14 C15 C16 -22(9) 115 .
C13 C14 C15 C16 -175(5) . .
C14 C15 C16 C17 14(10) . .
C15 C16 C17 C16 0(9) . 115
C15 C16 C17 C18 179(5) . .
C16 C17 C18 C19 -4(13) 115 .
C16 C17 C18 C19 176(6) . .
C16 C17 C18 C19 -176(6) 115 77_455
C16 C17 C18 C19 4(13) . 77_455
C19 C18 C19 C18 -24(15) 77_455 57_455
C17 C18 C19 C18 164(3) . 57_455

loop_
_platon_squeeze_void_nr
_platon_squeeze_void_average_x
_platon_squeeze_void_average_y
_platon_squeeze_void_average_z
_platon_squeeze_void_volume
_platon_squeeze_void_count_electrons
_platon_squeeze_void_content
1 -0.005 -0.003 -0.003 288836 69820 ' '
